data_7248395
loop_
_publ_author_name
'Hannachi, Anissa'
'El Bakri, Youness'
'Saravanan, Kandasamy'
'G\'omez-Garc\'ia, Carlos J.'
'Abuelizz, Hatem A.'
'Al-Salahi, Rashad'
'Smirani, Wajda'

_publ_section_title
;
 Metamagnetism and canted antiferromagnetic ordering in two monomeric CoII
 complexes with 1-(2-pyrimidyl)piperazine. Hirshfeld surface analysis and
 theoretical studies
;
_journal_issue 16
_journal_name_full 'RSC Advances'
_journal_page_first 11557
_journal_page_last 11569
_journal_paper_doi 10.1039/D4RA00716F
_journal_volume 14
_journal_year 2024
_chemical_formula_moiety 'C18 H24 Co N10 S2'
_chemical_formula_sum 'C18 H24 Co N10 S2'
_chemical_formula_weight 503.52
_space_group_crystal_system monoclinic
_space_group_IT_number 15
_space_group_name_Hall '-C 2yc'
_space_group_name_H-M_alt 'C 1 2/c 1'
_atom_sites_solution_hydrogens mixed
_audit_block_doi 10.5517/ccdc.csd.cc20vqrc
_audit_creation_method SHELXL-2016/6
_audit_update_record
;
2018-10-11 deposited with the CCDC.	2024-03-25 downloaded from the CCDC.
;
_cell_angle_alpha 90
_cell_angle_beta 115.878(4)
_cell_angle_gamma 90
_cell_formula_units_Z 8
_cell_length_a 24.6697(19)
_cell_length_b 13.3392(10)
_cell_length_c 15.2344(9)
_cell_measurement_reflns_used 4721
_cell_measurement_temperature 170(2)
_cell_measurement_theta_max 27.878
_cell_measurement_theta_min 0.407
_cell_volume 4510.5(6)
_computing_cell_refinement 'DENZO-SMN (Otwinowski & Minor, 1997)'
_computing_data_collection 'Collect (Bruker, 2008)'
_computing_data_reduction DENZO-SMN
_computing_molecular_graphics SHELXL-2016/6
_computing_publication_material SHELXL-2016/6
_computing_structure_refinement 'SHELXL-2016/6 (Sheldrick, 2016)'
_computing_structure_solution 'ShelXT (Sheldrick, 2015)'
_diffrn_ambient_temperature 170(2)
_diffrn_detector_area_resol_mean 9
_diffrn_measured_fraction_theta_full 0.998
_diffrn_measured_fraction_theta_max 0.985
_diffrn_measurement_device_type 'Bruker-Nonius KappaCCD with APEX II'
_diffrn_measurement_method '\f and \w scans'
_diffrn_radiation_type MoK\a
_diffrn_radiation_wavelength 0.71073
_diffrn_reflns_av_R_equivalents 0.0466
_diffrn_reflns_av_unetI/netI 0.1014
_diffrn_reflns_Laue_measured_fraction_full 0.998
_diffrn_reflns_Laue_measured_fraction_max 0.985
_diffrn_reflns_limit_h_max 32
_diffrn_reflns_limit_h_min -32
_diffrn_reflns_limit_k_max 13
_diffrn_reflns_limit_k_min -17
_diffrn_reflns_limit_l_max 20
_diffrn_reflns_limit_l_min -19
_diffrn_reflns_number 8370
_diffrn_reflns_point_group_measured_fraction_full 0.998
_diffrn_reflns_point_group_measured_fraction_max 0.985
_diffrn_reflns_theta_full 25.242
_diffrn_reflns_theta_max 28.343
_diffrn_reflns_theta_min 1.781
_diffrn_source 'fine-focus sealed tube'
_exptl_absorpt_coefficient_mu 0.974
_exptl_absorpt_correction_T_max 0.7457
_exptl_absorpt_correction_T_min 0.6291
_exptl_absorpt_correction_type multi-scan
_exptl_absorpt_process_details 'Sadabs (Bruker, 2012)'
_exptl_crystal_colour violet
_exptl_crystal_density_diffrn 1.483
_exptl_crystal_description prism
_exptl_crystal_F_000 2088
_exptl_crystal_size_max 0.260
_exptl_crystal_size_mid 0.180
_exptl_crystal_size_min 0.140
_refine_diff_density_max 0.395
_refine_diff_density_min -0.408
_refine_diff_density_rms 0.093
_refine_ls_extinction_method none
_refine_ls_goodness_of_fit_ref 1.040
_refine_ls_hydrogen_treatment mixed
_refine_ls_matrix_type full
_refine_ls_number_parameters 286
_refine_ls_number_reflns 5554
_refine_ls_number_restraints 2
_refine_ls_restrained_S_all 1.040
_refine_ls_R_factor_all 0.1149
_refine_ls_R_factor_gt 0.0615
_refine_ls_shift/su_max 0.001
_refine_ls_shift/su_mean 0.000
_refine_ls_structure_factor_coef Fsqd
_refine_ls_weighting_details 'w=1/[\s^2^(Fo^2^)+(0.0001P)^2^+11.0786P] where P=(Fo^2^+2Fc^2^)/3'
_refine_ls_weighting_scheme calc
_refine_ls_wR_factor_gt 0.0966
_refine_ls_wR_factor_ref 0.1111
_reflns_Friedel_coverage 0.000
_reflns_number_gt 3494
_reflns_number_total 5554
_reflns_threshold_expression 'I > 2\s(I)'
_cod_data_source_file d4ra00716f2.cif
_cod_data_source_block shelx
_cod_original_sg_symbol_H-M 'C 2/c'
_cod_database_code 7248395
_shelx_shelxl_version_number 2016/6
_shelx_space_group_comment
;
The symmetry employed for this shelxl refinement is uniquely defined
by the following loop, which should always be used as a source of
symmetry information in preference to the above space-group names.
They are only intended as comments.
;
_shelx_estimated_absorpt_t_min 0.786
_shelx_estimated_absorpt_t_max 0.876

loop_
_space_group_symop_operation_xyz
'x, y, z'
'-x, y, -z+1/2'
'x+1/2, y+1/2, z'
'-x+1/2, y+1/2, -z+1/2'
'-x, -y, -z'
'x, -y, z-1/2'
'-x+1/2, -y+1/2, -z'
'x+1/2, -y+1/2, z-1/2'

loop_
_atom_site_label
_atom_site_type_symbol
_atom_site_fract_x
_atom_site_fract_y
_atom_site_fract_z
_atom_site_U_iso_or_equiv
_atom_site_adp_type
_atom_site_occupancy
_atom_site_site_symmetry_order
_atom_site_calc_flag
_atom_site_refinement_flags_posn
_atom_site_refinement_flags_adp
_atom_site_refinement_flags_occupancy
_atom_site_disorder_assembly
_atom_site_disorder_group
Co1 Co 0.26143(2) 0.51422(3) 0.34466(3) 0.02566(13) Uani 1 1 d . . . . .
S1 S 0.25996(5) 0.37172(7) 0.62851(7) 0.0367(3) Uani 1 1 d . . . . .
S2 S 0.25288(4) 0.85620(6) 0.40693(6) 0.0277(2) Uani 1 1 d . . . . .
N1 N 0.33188(13) 0.4586(2) 0.3239(2) 0.0233(6) Uani 1 1 d D . . . .
H1 H 0.3171(14) 0.458(3) 0.2592(13) 0.028 Uiso 1 1 d D U . . .
N4 N 0.44903(13) 0.3741(2) 0.3724(2) 0.0291(7) Uani 1 1 d . . . . .
N8 N 0.54739(14) 0.3940(3) 0.3925(2) 0.0368(8) Uani 1 1 d . . . . .
N12 N 0.50382(14) 0.2304(2) 0.3799(2) 0.0369(8) Uani 1 1 d . . . . .
N13 N 0.26521(15) 0.4521(2) 0.4634(2) 0.0343(8) Uani 1 1 d . . . . .
N15 N 0.26103(14) 0.6595(2) 0.3525(2) 0.0310(7) Uani 1 1 d . . . . .
N1A N 0.18316(13) 0.4651(2) 0.2336(2) 0.0260(7) Uani 1 1 d D . . . .
H1A H 0.1907(15) 0.466(3) 0.1805(18) 0.031 Uiso 1 1 d D U . . .
N4A N 0.06311(14) 0.3843(2) 0.1571(2) 0.0356(8) Uani 1 1 d . . . . .
N8A N 0.00270(14) 0.2457(2) 0.1390(2) 0.0360(8) Uani 1 1 d . . . . .
N12A N -0.03921(15) 0.4114(3) 0.1019(2) 0.0390(8) Uani 1 1 d . . . . .
C2 C 0.38697(16) 0.5208(3) 0.3632(3) 0.0325(8) Uani 1 1 d . . . . .
H2A H 0.402202 0.526263 0.434819 0.039 Uiso 1 1 calc R U . . .
H2B H 0.376795 0.589084 0.335393 0.039 Uiso 1 1 calc R U . . .
C3 C 0.43596(17) 0.4781(3) 0.3402(3) 0.0358(9) Uani 1 1 d . . . . .
H3A H 0.423173 0.481712 0.268955 0.043 Uiso 1 1 calc R U . . .
H3B H 0.472972 0.518856 0.372964 0.043 Uiso 1 1 calc R U . . .
C5 C 0.39682(16) 0.3082(3) 0.3428(3) 0.0299(8) Uani 1 1 d . . . . .
H5A H 0.409230 0.243610 0.378100 0.036 Uiso 1 1 calc R U . . .
H5B H 0.380489 0.294229 0.272054 0.036 Uiso 1 1 calc R U . . .
C6 C 0.34841(16) 0.3561(3) 0.3648(3) 0.0278(8) Uani 1 1 d . . . . .
H6A H 0.312005 0.313245 0.337759 0.033 Uiso 1 1 calc R U . . .
H6B H 0.362733 0.359192 0.436368 0.033 Uiso 1 1 calc R U . . .
C7 C 0.50241(16) 0.3315(3) 0.3822(2) 0.0304(9) Uani 1 1 d . . . . .
C9 C 0.59868(18) 0.3500(3) 0.4043(3) 0.0400(10) Uani 1 1 d . . . . .
H9 H 0.632064 0.391386 0.413511 0.048 Uiso 1 1 calc R U . . .
C10 C 0.60575(18) 0.2480(3) 0.4039(3) 0.0394(10) Uani 1 1 d . . . . .
H10 H 0.642659 0.218452 0.411875 0.047 Uiso 1 1 calc R U . . .
C11 C 0.55646(18) 0.1909(3) 0.3913(3) 0.0404(10) Uani 1 1 d . . . . .
H11 H 0.559880 0.119990 0.390555 0.049 Uiso 1 1 calc R U . . .
C14 C 0.26320(16) 0.4181(2) 0.5323(3) 0.0271(8) Uani 1 1 d . . . . .
C16 C 0.25713(15) 0.7410(3) 0.3753(2) 0.0240(8) Uani 1 1 d . . . . .
C2A C 0.17086(16) 0.3596(2) 0.2514(2) 0.0272(8) Uani 1 1 d . . . . .
H2A1 H 0.168616 0.356071 0.314649 0.033 Uiso 1 1 calc R U . . .
H2A2 H 0.204882 0.316857 0.256320 0.033 Uiso 1 1 calc R U . . .
C3A C 0.11331(16) 0.3185(3) 0.1727(3) 0.0349(9) Uani 1 1 d . . . . .
H3A1 H 0.117512 0.311902 0.111195 0.042 Uiso 1 1 calc R U . . .
H3A2 H 0.105429 0.251104 0.191678 0.042 Uiso 1 1 calc R U . . .
C5A C 0.07253(18) 0.4882(3) 0.1364(3) 0.0438(10) Uani 1 1 d . . . . .
H5A1 H 0.038234 0.529985 0.131846 0.053 Uiso 1 1 calc R U . . .
H5A2 H 0.074712 0.491790 0.073122 0.053 Uiso 1 1 calc R U . . .
C6A C 0.13025(17) 0.5274(3) 0.2165(3) 0.0371(9) Uani 1 1 d . . . . .
H6A1 H 0.137438 0.596200 0.199452 0.045 Uiso 1 1 calc R U . . .
H6A2 H 0.125548 0.531507 0.277694 0.045 Uiso 1 1 calc R U . . .
C7A C 0.00679(17) 0.3461(3) 0.1317(3) 0.0328(9) Uani 1 1 d . . . . .
C9A C -0.05189(19) 0.2118(3) 0.1193(3) 0.0430(11) Uani 1 1 d . . . . .
H9A H -0.056583 0.141863 0.125681 0.052 Uiso 1 1 calc R U . . .
C10A C -0.1022(2) 0.2716(3) 0.0901(3) 0.0439(11) Uani 1 1 d . . . . .
H10A H -0.140691 0.245186 0.077086 0.053 Uiso 1 1 calc R U . . .
C11A C -0.09309(18) 0.3721(4) 0.0809(3) 0.0442(11) Uani 1 1 d . . . . .
H11A H -0.126955 0.415629 0.058597 0.053 Uiso 1 1 calc R U . . .

loop_
_atom_site_aniso_label
_atom_site_aniso_U_11
_atom_site_aniso_U_22
_atom_site_aniso_U_33
_atom_site_aniso_U_23
_atom_site_aniso_U_13
_atom_site_aniso_U_12
Co1 0.0311(3) 0.0193(2) 0.0294(3) -0.0004(2) 0.0158(2) 0.0016(2)
S1 0.0549(7) 0.0259(5) 0.0329(5) 0.0033(4) 0.0224(5) 0.0020(5)
S2 0.0350(6) 0.0204(5) 0.0308(5) -0.0011(4) 0.0173(4) 0.0029(4)
N1 0.0254(17) 0.0200(15) 0.0223(14) 0.0002(12) 0.0083(13) 0.0005(12)
N4 0.0211(17) 0.0244(16) 0.0400(18) -0.0026(14) 0.0117(14) 0.0009(13)
N8 0.0239(19) 0.047(2) 0.0390(18) -0.0074(16) 0.0129(15) -0.0044(16)
N12 0.030(2) 0.039(2) 0.0431(19) 0.0029(16) 0.0178(16) 0.0080(16)
N13 0.047(2) 0.0302(18) 0.0306(17) -0.0006(14) 0.0214(16) 0.0016(15)
N15 0.041(2) 0.0232(16) 0.0330(17) -0.0017(14) 0.0206(15) -0.0007(15)
N1A 0.0269(17) 0.0209(16) 0.0344(17) 0.0060(13) 0.0174(14) 0.0039(13)
N4A 0.0238(18) 0.0273(18) 0.055(2) 0.0047(15) 0.0169(16) 0.0011(14)
N8A 0.034(2) 0.040(2) 0.0326(18) -0.0053(15) 0.0127(16) -0.0118(16)
N12A 0.028(2) 0.047(2) 0.0410(19) -0.0006(16) 0.0143(16) -0.0012(17)
C2 0.028(2) 0.0206(18) 0.045(2) -0.0071(17) 0.0116(17) -0.0071(16)
C3 0.034(2) 0.0205(19) 0.054(2) -0.0019(18) 0.021(2) -0.0064(17)
C5 0.026(2) 0.024(2) 0.042(2) -0.0024(16) 0.0169(17) 0.0017(16)
C6 0.027(2) 0.0203(19) 0.035(2) 0.0044(15) 0.0126(17) 0.0003(15)
C7 0.023(2) 0.041(2) 0.0260(19) -0.0038(17) 0.0097(16) -0.0003(17)
C9 0.028(2) 0.061(3) 0.030(2) -0.004(2) 0.0105(18) -0.005(2)
C10 0.025(2) 0.058(3) 0.034(2) 0.003(2) 0.0114(18) 0.011(2)
C11 0.035(3) 0.045(3) 0.042(2) 0.0055(19) 0.017(2) 0.012(2)
C14 0.027(2) 0.0202(18) 0.031(2) -0.0077(16) 0.0099(16) -0.0007(15)
C16 0.027(2) 0.026(2) 0.0213(17) 0.0022(15) 0.0128(16) -0.0002(15)
C2A 0.030(2) 0.0197(18) 0.0324(19) 0.0029(15) 0.0146(17) 0.0030(16)
C3A 0.029(2) 0.030(2) 0.045(2) -0.0040(18) 0.0163(19) -0.0037(17)
C5A 0.032(2) 0.031(2) 0.066(3) 0.014(2) 0.019(2) 0.0061(19)
C6A 0.032(2) 0.021(2) 0.058(3) 0.0066(18) 0.019(2) 0.0045(17)
C7A 0.030(2) 0.041(2) 0.028(2) 0.0008(17) 0.0130(17) -0.0008(18)
C9A 0.039(3) 0.051(3) 0.040(2) -0.014(2) 0.019(2) -0.016(2)
C10A 0.037(3) 0.060(3) 0.042(2) -0.019(2) 0.023(2) -0.018(2)
C11A 0.027(2) 0.064(3) 0.041(2) -0.013(2) 0.0152(19) -0.005(2)

loop_
_atom_type_symbol
_atom_type_description
_atom_type_scat_dispersion_real
_atom_type_scat_dispersion_imag
_atom_type_scat_source
C C 0.0033 0.0016 'International Tables Vol C Tables 4.2.6.8 and 6.1.1.4'
H H 0.0000 0.0000 'International Tables Vol C Tables 4.2.6.8 and 6.1.1.4'
N N 0.0061 0.0033 'International Tables Vol C Tables 4.2.6.8 and 6.1.1.4'
S S 0.1246 0.1234 'International Tables Vol C Tables 4.2.6.8 and 6.1.1.4'
Co Co 0.3494 0.9721 'International Tables Vol C Tables 4.2.6.8 and 6.1.1.4'

loop_
_citation_id
_citation_doi
_citation_year
1 10.1016/j.poly.2018.12.039 2018

loop_
_geom_angle_atom_site_label_1
_geom_angle_atom_site_label_2
_geom_angle_atom_site_label_3
_geom_angle
_geom_angle_site_symmetry_1
_geom_angle_site_symmetry_3
_geom_angle_publ_flag
N15 Co1 N13 111.44(12) . . ?
N15 Co1 N1 113.63(12) . . ?
N13 Co1 N1 106.83(12) . . ?
N15 Co1 N1A 110.06(12) . . ?
N13 Co1 N1A 106.06(12) . . ?
N1 Co1 N1A 108.47(11) . . ?
C2 N1 C6 108.2(3) . . ?
C2 N1 Co1 115.4(2) . . ?
C6 N1 Co1 111.6(2) . . ?
C2 N1 H1 108(2) . . ?
C6 N1 H1 111(2) . . ?
Co1 N1 H1 102(2) . . ?
C7 N4 C5 117.2(3) . . ?
C7 N4 C3 119.2(3) . . ?
C5 N4 C3 115.7(3) . . ?
C9 N8 C7 115.4(4) . . ?
C11 N12 C7 115.1(4) . . ?
C14 N13 Co1 174.9(3) . . ?
C16 N15 Co1 163.5(3) . . ?
C6A N1A C2A 109.3(3) . . ?
C6A N1A Co1 114.2(2) . . ?
C2A N1A Co1 110.3(2) . . ?
C6A N1A H1A 110(2) . . ?
C2A N1A H1A 109(2) . . ?
Co1 N1A H1A 104(2) . . ?
C7A N4A C3A 120.7(3) . . ?
C7A N4A C5A 121.9(3) . . ?
C3A N4A C5A 113.8(3) . . ?
C9A N8A C7A 115.1(4) . . ?
C11A N12A C7A 115.7(4) . . ?
N1 C2 C3 112.5(3) . . ?
N1 C2 H2A 109.1 . . ?
C3 C2 H2A 109.1 . . ?
N1 C2 H2B 109.1 . . ?
C3 C2 H2B 109.1 . . ?
H2A C2 H2B 107.8 . . ?
N4 C3 C2 111.2(3) . . ?
N4 C3 H3A 109.4 . . ?
C2 C3 H3A 109.4 . . ?
N4 C3 H3B 109.4 . . ?
C2 C3 H3B 109.4 . . ?
H3A C3 H3B 108.0 . . ?
N4 C5 C6 110.6(3) . . ?
N4 C5 H5A 109.5 . . ?
C6 C5 H5A 109.5 . . ?
N4 C5 H5B 109.5 . . ?
C6 C5 H5B 109.5 . . ?
H5A C5 H5B 108.1 . . ?
N1 C6 C5 113.3(3) . . ?
N1 C6 H6A 108.9 . . ?
C5 C6 H6A 108.9 . . ?
N1 C6 H6B 108.9 . . ?
C5 C6 H6B 108.9 . . ?
H6A C6 H6B 107.7 . . ?
N8 C7 N12 126.5(3) . . ?
N8 C7 N4 117.2(3) . . ?
N12 C7 N4 116.3(3) . . ?
N8 C9 C10 123.5(4) . . ?
N8 C9 H9 118.3 . . ?
C10 C9 H9 118.3 . . ?
C9 C10 C11 116.3(4) . . ?
C9 C10 H10 121.8 . . ?
C11 C10 H10 121.8 . . ?
N12 C11 C10 123.2(4) . . ?
N12 C11 H11 118.4 . . ?
C10 C11 H11 118.4 . . ?
N13 C14 S1 179.4(4) . . ?
N15 C16 S2 178.8(3) . . ?
N1A C2A C3A 113.2(3) . . ?
N1A C2A H2A1 108.9 . . ?
C3A C2A H2A1 108.9 . . ?
N1A C2A H2A2 108.9 . . ?
C3A C2A H2A2 108.9 . . ?
H2A1 C2A H2A2 107.7 . . ?
N4A C3A C2A 110.6(3) . . ?
N4A C3A H3A1 109.5 . . ?
C2A C3A H3A1 109.5 . . ?
N4A C3A H3A2 109.5 . . ?
C2A C3A H3A2 109.5 . . ?
H3A1 C3A H3A2 108.1 . . ?
N4A C5A C6A 109.7(3) . . ?
N4A C5A H5A1 109.7 . . ?
C6A C5A H5A1 109.7 . . ?
N4A C5A H5A2 109.7 . . ?
C6A C5A H5A2 109.7 . . ?
H5A1 C5A H5A2 108.2 . . ?
N1A C6A C5A 113.5(3) . . ?
N1A C6A H6A1 108.9 . . ?
C5A C6A H6A1 108.9 . . ?
N1A C6A H6A2 108.9 . . ?
C5A C6A H6A2 108.9 . . ?
H6A1 C6A H6A2 107.7 . . ?
N12A C7A N8A 126.1(4) . . ?
N12A C7A N4A 117.3(4) . . ?
N8A C7A N4A 116.6(3) . . ?
N8A C9A C10A 124.0(4) . . ?
N8A C9A H9A 118.0 . . ?
C10A C9A H9A 118.0 . . ?
C9A C10A C11A 115.7(4) . . ?
C9A C10A H10A 122.1 . . ?
C11A C10A H10A 122.1 . . ?
N12A C11A C10A 123.3(4) . . ?
N12A C11A H11A 118.4 . . ?
C10A C11A H11A 118.4 . . ?

loop_
_geom_bond_atom_site_label_1
_geom_bond_atom_site_label_2
_geom_bond_distance
_geom_bond_site_symmetry_2
_geom_bond_publ_flag
Co1 N15 1.941(3) . ?
Co1 N13 1.955(3) . ?
Co1 N1 2.037(3) . ?
Co1 N1A 2.042(3) . ?
S1 C14 1.625(4) . ?
S2 C16 1.627(4) . ?
N1 C2 1.478(4) . ?
N1 C6 1.483(4) . ?
N1 H1 0.890(17) . ?
N4 C7 1.381(4) . ?
N4 C5 1.459(4) . ?
N4 C3 1.461(5) . ?
N8 C9 1.334(5) . ?
N8 C7 1.342(5) . ?
N12 C11 1.341(5) . ?
N12 C7 1.350(5) . ?
N13 C14 1.164(4) . ?
N15 C16 1.159(4) . ?
N1A C6A 1.472(4) . ?
N1A C2A 1.489(4) . ?
N1A H1A 0.906(17) . ?
N4A C7A 1.367(5) . ?
N4A C3A 1.450(5) . ?
N4A C5A 1.463(5) . ?
N8A C9A 1.325(5) . ?
N8A C7A 1.352(5) . ?
N12A C11A 1.332(5) . ?
N12A C7A 1.343(5) . ?
C2 C3 1.509(5) . ?
C2 H2A 0.9900 . ?
C2 H2B 0.9900 . ?
C3 H3A 0.9900 . ?
C3 H3B 0.9900 . ?
C5 C6 1.515(4) . ?
C5 H5A 0.9900 . ?
C5 H5B 0.9900 . ?
C6 H6A 0.9900 . ?
C6 H6B 0.9900 . ?
C9 C10 1.372(6) . ?
C9 H9 0.9500 . ?
C10 C11 1.375(6) . ?
C10 H10 0.9500 . ?
C11 H11 0.9500 . ?
C2A C3A 1.506(5) . ?
C2A H2A1 0.9900 . ?
C2A H2A2 0.9900 . ?
C3A H3A1 0.9900 . ?
C3A H3A2 0.9900 . ?
C5A C6A 1.508(5) . ?
C5A H5A1 0.9900 . ?
C5A H5A2 0.9900 . ?
C6A H6A1 0.9900 . ?
C6A H6A2 0.9900 . ?
C9A C10A 1.375(6) . ?
C9A H9A 0.9500 . ?
C10A C11A 1.377(6) . ?
C10A H10A 0.9500 . ?
C11A H11A 0.9500 . ?

loop_
_geom_hbond_atom_site_label_D
_geom_hbond_atom_site_label_H
_geom_hbond_atom_site_label_A
_geom_hbond_distance_DH
_geom_hbond_distance_HA
_geom_hbond_distance_DA
_geom_hbond_angle_DHA
_geom_hbond_site_symmetry_A
N1 H1 S1 0.890(17) 2.95(3) 3.539(3) 126(3) 6_565
N1 H1 S2 0.890(17) 2.72(2) 3.491(3) 146(3) 4_545
N1A H1A S2 0.906(17) 2.74(3) 3.483(3) 140(3) 4_545

loop_
_geom_torsion_atom_site_label_1
_geom_torsion_atom_site_label_2
_geom_torsion_atom_site_label_3
_geom_torsion_atom_site_label_4
_geom_torsion
_geom_torsion_site_symmetry_1
_geom_torsion_site_symmetry_2
_geom_torsion_site_symmetry_3
_geom_torsion_site_symmetry_4
_geom_torsion_publ_flag
C6 N1 C2 C3 57.6(4) . . . . ?
Co1 N1 C2 C3 -176.7(2) . . . . ?
C7 N4 C3 C2 -162.4(3) . . . . ?
C5 N4 C3 C2 49.4(4) . . . . ?
N1 C2 C3 N4 -53.9(4) . . . . ?
C7 N4 C5 C6 162.7(3) . . . . ?
C3 N4 C5 C6 -48.5(4) . . . . ?
C2 N1 C6 C5 -57.3(4) . . . . ?
Co1 N1 C6 C5 174.7(2) . . . . ?
N4 C5 C6 N1 52.7(4) . . . . ?
C9 N8 C7 N12 -2.1(5) . . . . ?
C9 N8 C7 N4 178.3(3) . . . . ?
C11 N12 C7 N8 1.6(5) . . . . ?
C11 N12 C7 N4 -178.9(3) . . . . ?
C5 N4 C7 N8 168.6(3) . . . . ?
C3 N4 C7 N8 21.0(5) . . . . ?
C5 N4 C7 N12 -11.0(5) . . . . ?
C3 N4 C7 N12 -158.6(3) . . . . ?
C7 N8 C9 C10 1.6(5) . . . . ?
N8 C9 C10 C11 -0.6(6) . . . . ?
C7 N12 C11 C10 -0.4(5) . . . . ?
C9 C10 C11 N12 0.0(6) . . . . ?
C6A N1A C2A C3A 53.1(4) . . . . ?
Co1 N1A C2A C3A 179.4(2) . . . . ?
C7A N4A C3A C2A -146.3(3) . . . . ?
C5A N4A C3A C2A 54.5(4) . . . . ?
N1A C2A C3A N4A -53.5(4) . . . . ?
C7A N4A C5A C6A 146.2(3) . . . . ?
C3A N4A C5A C6A -54.9(4) . . . . ?
C2A N1A C6A C5A -54.1(4) . . . . ?
Co1 N1A C6A C5A -178.1(2) . . . . ?
N4A C5A C6A N1A 54.9(4) . . . . ?
C11A N12A C7A N8A 2.3(5) . . . . ?
C11A N12A C7A N4A -177.8(3) . . . . ?
C9A N8A C7A N12A -3.8(5) . . . . ?
C9A N8A C7A N4A 176.3(3) . . . . ?
C3A N4A C7A N12A -168.5(3) . . . . ?
C5A N4A C7A N12A -11.0(5) . . . . ?
C3A N4A C7A N8A 11.4(5) . . . . ?
C5A N4A C7A N8A 168.9(3) . . . . ?
C7A N8A C9A C10A 2.2(5) . . . . ?
N8A C9A C10A C11A 0.6(6) . . . . ?
C7A N12A C11A C10A 0.9(5) . . . . ?
C9A C10A C11A N12A -2.3(6) . . . . ?
